data_6000490
loop_
_publ_author_name
'Choudhury, A.'
'Natarajan, S.'
'Rao, C. N. R.'

_publ_section_title
;
 Formation of one-, two-, and three-dimensional open-framework zinc
 phosphates in the presence of a tetramine
;
_journal_name_full 'Inorganic Chemistry'
_journal_page_first 4295
_journal_page_last 4304
_journal_paper_doi 10.1021/ic000366c
_journal_volume 39
_journal_year 2000
_chemical_formula_sum 'C3 H11 N2 O8 P2 Zn2'
_space_group_name_H-M_alt 'P -1'
_cell_angle_alpha 111.900
_cell_angle_beta 108.000
_cell_angle_gamma 103.600
_cell_length_a 8.0640
_cell_length_b 8.4570
_cell_length_c 9.0230
_cell_volume 498.35
_cod_database_code 6000490

loop_
_atom_site_label
_atom_site_fract_x
_atom_site_fract_y
_atom_site_fract_z
? ? ? ?
